data_4301032
loop_
_publ_author_name
'Gao, Jian'
'Reibenspies, Joseph H.'
'Zingaro, Ralph A.'
'Woolley, F. Ross'
'Martell, Arthur E.'
'Clearfield, Abraham'

_publ_section_title
;
 Novel Chiral "Calixsalen" Macrocycle and Chiral Robson-type
 Macrocyclic Complexes
;
_journal_coden_ASTM INOCAJ
_journal_issue 2
_journal_name_full 'Inorganic Chemistry'
_journal_page_first 232
_journal_page_last 241
_journal_paper_doi 10.1021/ic049181m
_journal_volume 44
_journal_year 2005
_chemical_formula_sum 'C50 H44 Cl2 Cu2 N6 O10'
_chemical_formula_weight 1086.89
_space_group_IT_number 19
_symmetry_cell_setting orthorhombic
_symmetry_space_group_name_Hall 'P 2ac 2ab'
_symmetry_space_group_name_H-M 'P 21 21 21'
_cell_angle_alpha 90.00
_cell_angle_beta 90.00
_cell_angle_gamma 90.00
_cell_formula_units_Z 4
_cell_length_a 9.6972(8)
_cell_length_b 10.4822(8)
_cell_length_c 45.648(3)
_cell_measurement_temperature 110(2)
_cell_volume 4640.1(6)
_diffrn_ambient_temperature 110(2)
_exptl_crystal_density_diffrn 1.556
_cod_duplicate_entry 4308424
_cod_database_code 4301032

loop_
_symmetry_equiv_pos_as_xyz
'x, y, z'
'-x+1/2, -y, z+1/2'
'x+1/2, -y+1/2, -z'
'-x, y+1/2, -z+1/2'

loop_
_atom_site_label
_atom_site_type_symbol
_atom_site_fract_x
_atom_site_fract_y
_atom_site_fract_z
_atom_site_U_iso_or_equiv
_atom_site_adp_type
_atom_site_occupancy
_atom_site_symmetry_multiplicity
_atom_site_calc_flag
_atom_site_refinement_flags
_atom_site_disorder_assembly
_atom_site_disorder_group
Cu1 Cu 0.07551(5) 0.15146(5) 0.844141(11) 0.02183(14) Uani 1 1 d . . .
Cu2 Cu 0.04698(6) 0.27342(5) 0.901045(11) 0.02261(14) Uani 1 1 d . . .
Cl1 Cl -0.25491(10) -0.00451(9) 0.83399(2) 0.0312(2) Uani 1 1 d . . .
Cl2 Cl 0.26874(10) 0.53107(9) 0.89675(2) 0.0299(2) Uani 1 1 d . . .
O1 O -0.0078(3) 0.2981(2) 0.86154(6) 0.0246(6) Uani 1 1 d . . .
O2 O 0.1343(3) 0.1288(3) 0.88347(5) 0.0255(6) Uani 1 1 d . . .
O3 O -0.1658(3) 0.0609(3) 0.85433(6) 0.0416(8) Uani 1 1 d . . .
O4 O -0.1755(3) -0.0963(3) 0.81785(7) 0.0439(8) Uani 1 1 d . . .
O5 O -0.3112(3) 0.0884(3) 0.81376(7) 0.0393(7) Uani 1 1 d . . .
O6 O -0.3633(3) -0.0653(3) 0.84940(8) 0.0514(9) Uani 1 1 d . . .
O7 O 0.2502(3) 0.3944(3) 0.89545(7) 0.0372(7) Uani 1 1 d . . .
O8 O 0.4035(3) 0.5598(3) 0.88664(9) 0.0583(10) Uani 1 1 d . . .
O9 O 0.1674(4) 0.5918(4) 0.87882(8) 0.0663(11) Uani 1 1 d . . .
O10 O 0.2519(3) 0.5723(3) 0.92624(7) 0.0447(8) Uani 1 1 d . . .
N1 N 0.0202(3) 0.1928(3) 0.80572(6) 0.0171(7) Uani 1 1 d . . .
N2 N 0.1815(3) 0.0139(3) 0.82963(6) 0.0176(7) Uani 1 1 d . . .
N3 N 0.1039(3) 0.2305(3) 0.93969(6) 0.0226(7) Uani 1 1 d . . .
N4 N -0.0819(3) 0.3909(3) 0.91647(6) 0.0212(7) Uani 1 1 d . . .
N5 N -0.1398(5) 0.0155(5) 0.93016(11) 0.0655(14) Uani 1 1 d . . .
N6 N 0.3372(4) 0.2901(4) 0.82156(8) 0.0417(9) Uani 1 1 d . . .
C1 C -0.1102(3) 0.3659(3) 0.85088(8) 0.0168(8) Uani 1 1 d . . .
C2 C -0.1871(4) 0.4495(3) 0.86950(8) 0.0177(8) Uani 1 1 d . . .
C3 C -0.2915(4) 0.5243(3) 0.85723(8) 0.0201(8) Uani 1 1 d . . .
H3A H -0.3405 0.5814 0.8696 0.024 Uiso 1 1 calc R . .
C4 C -0.3266(4) 0.5190(4) 0.82789(8) 0.0200(8) Uani 1 1 d . . .
C5 C -0.2530(4) 0.4333(3) 0.81014(8) 0.0195(8) Uani 1 1 d . . .
H5A H -0.2774 0.4266 0.7900 0.023 Uiso 1 1 calc R . .
C6 C -0.1456(4) 0.3576(3) 0.82073(8) 0.0180(8) Uani 1 1 d . . .
C7 C -0.4395(4) 0.6025(4) 0.81540(8) 0.0267(9) Uani 1 1 d . . .
H7A H -0.4787 0.6553 0.8310 0.040 Uiso 1 1 calc R . .
H7B H -0.5119 0.5486 0.8070 0.040 Uiso 1 1 calc R . .
H7C H -0.4009 0.6576 0.8001 0.040 Uiso 1 1 calc R . .
C8 C -0.0719(3) 0.2756(3) 0.79969(7) 0.0164(7) Uani 1 1 d . . .
H8A H -0.0954 0.2854 0.7796 0.020 Uiso 1 1 calc R . .
C9 C 0.1055(4) 0.1226(3) 0.78410(7) 0.0172(8) Uani 1 1 d . . .
H9A H 0.1900 0.1752 0.7806 0.021 Uiso 1 1 calc R . .
C10 C 0.0371(3) 0.1022(3) 0.75427(8) 0.0173(8) Uani 1 1 d . . .
C11 C -0.0772(4) 0.0235(3) 0.75140(8) 0.0199(8) Uani 1 1 d . . .
H11A H -0.1136 -0.0184 0.7682 0.024 Uiso 1 1 calc R . .
C12 C -0.1390(4) 0.0055(4) 0.72421(8) 0.0228(8) Uani 1 1 d . . .
H12A H -0.2166 -0.0493 0.7225 0.027 Uiso 1 1 calc R . .
C13 C -0.0876(4) 0.0672(4) 0.69966(8) 0.0256(9) Uani 1 1 d . . .
H13A H -0.1302 0.0551 0.6811 0.031 Uiso 1 1 calc R . .
C14 C 0.0263(4) 0.1467(4) 0.70225(8) 0.0233(8) Uani 1 1 d . . .
H14A H 0.0623 0.1891 0.6855 0.028 Uiso 1 1 calc R . .
C15 C 0.0872(4) 0.1638(3) 0.72956(8) 0.0185(8) Uani 1 1 d . . .
H15A H 0.1647 0.2187 0.7313 0.022 Uiso 1 1 calc R . .
C16 C 0.1549(4) -0.0072(3) 0.79802(7) 0.0162(7) Uani 1 1 d . . .
H16A H 0.0761 -0.0684 0.7965 0.019 Uiso 1 1 calc R . .
C17 C 0.2745(4) -0.0653(3) 0.78140(7) 0.0155(7) Uani 1 1 d . . .
C18 C 0.4040(4) -0.0062(3) 0.78079(8) 0.0214(8) Uani 1 1 d . . .
H18A H 0.4174 0.0731 0.7905 0.026 Uiso 1 1 calc R . .
C19 C 0.5125(4) -0.0635(4) 0.76610(8) 0.0226(8) Uani 1 1 d . . .
H19A H 0.6008 -0.0242 0.7662 0.027 Uiso 1 1 calc R . .
C20 C 0.4934(4) -0.1772(3) 0.75135(8) 0.0212(8) Uani 1 1 d . . .
H20A H 0.5673 -0.2149 0.7408 0.025 Uiso 1 1 calc R . .
C21 C 0.3659(4) -0.2354(4) 0.75221(8) 0.0229(8) Uani 1 1 d . . .
H21A H 0.3522 -0.3138 0.7422 0.028 Uiso 1 1 calc R . .
C22 C 0.2585(4) -0.1815(3) 0.76739(7) 0.0180(8) Uani 1 1 d . . .
H22A H 0.1723 -0.2244 0.7683 0.022 Uiso 1 1 calc R . .
C23 C 0.2651(4) -0.0550(3) 0.84523(8) 0.0186(8) Uani 1 1 d . . .
H23A H 0.3153 -0.1196 0.8353 0.022 Uiso 1 1 calc R . .
C24 C 0.2891(4) -0.0424(3) 0.87641(8) 0.0182(8) Uani 1 1 d . . .
C25 C 0.2241(3) 0.0492(3) 0.89474(8) 0.0181(8) Uani 1 1 d . . .
C26 C 0.2543(4) 0.0532(4) 0.92513(8) 0.0204(8) Uani 1 1 d . . .
C27 C 0.3521(4) -0.0321(4) 0.93618(8) 0.0267(9) Uani 1 1 d . . .
H27A H 0.3725 -0.0296 0.9565 0.032 Uiso 1 1 calc R . .
C28 C 0.4214(4) -0.1210(4) 0.91871(8) 0.0229(8) Uani 1 1 d . . .
C29 C 0.3876(4) -0.1253(4) 0.88899(8) 0.0222(9) Uani 1 1 d . . .
H29A H 0.4323 -0.1860 0.8768 0.027 Uiso 1 1 calc R . .
C30 C 0.5272(4) -0.2097(4) 0.93166(9) 0.0327(10) Uani 1 1 d . . .
H30A H 0.5640 -0.2653 0.9163 0.049 Uiso 1 1 calc R . .
H30B H 0.4841 -0.2620 0.9469 0.049 Uiso 1 1 calc R . .
H30C H 0.6025 -0.1597 0.9402 0.049 Uiso 1 1 calc R . .
C31 C 0.1920(4) 0.1441(4) 0.94559(8) 0.0226(8) Uani 1 1 d . . .
H31A H 0.2205 0.1380 0.9655 0.027 Uiso 1 1 calc R . .
C32 C 0.0517(4) 0.3269(4) 0.96069(7) 0.0217(8) Uani 1 1 d . . .
H32A H 0.1194 0.3987 0.9614 0.026 Uiso 1 1 calc R . .
C33 C 0.0321(4) 0.2769(4) 0.99191(8) 0.0250(9) Uani 1 1 d . . .
C34 C -0.0488(4) 0.1691(4) 0.99669(8) 0.0305(10) Uani 1 1 d . . .
H34A H -0.0887 0.1253 0.9806 0.037 Uiso 1 1 calc R . .
C35 C -0.0711(4) 0.1258(5) 1.02499(9) 0.0365(11) Uani 1 1 d . . .
H35A H -0.1257 0.0519 1.0282 0.044 Uiso 1 1 calc R . .
C36 C -0.0137(5) 0.1903(5) 1.04858(9) 0.0418(13) Uani 1 1 d . . .
H36A H -0.0300 0.1611 1.0680 0.050 Uiso 1 1 calc R . .
C37 C 0.0670(4) 0.2970(5) 1.04386(8) 0.0401(12) Uani 1 1 d . . .
H37A H 0.1062 0.3410 1.0600 0.048 Uiso 1 1 calc R . .
C38 C 0.0909(4) 0.3399(4) 1.01569(8) 0.0310(10) Uani 1 1 d . . .
H38A H 0.1475 0.4126 1.0125 0.037 Uiso 1 1 calc R . .
C39 C -0.0880(4) 0.3805(4) 0.94895(8) 0.0223(8) Uani 1 1 d . . .
H39A H -0.1605 0.3158 0.9537 0.027 Uiso 1 1 calc R . .
C40 C -0.1292(4) 0.5025(4) 0.96392(8) 0.0258(9) Uani 1 1 d . . .
C41 C -0.0523(5) 0.6144(4) 0.96033(11) 0.0437(12) Uani 1 1 d . . .
H41A H 0.0282 0.6151 0.9485 0.052 Uiso 1 1 calc R . .
C42 C -0.0969(6) 0.7260(5) 0.97464(13) 0.0629(17) Uani 1 1 d . . .
H42A H -0.0460 0.8029 0.9725 0.076 Uiso 1 1 calc R . .
C43 C -0.2146(7) 0.7242(7) 0.99184(12) 0.0671(19) Uani 1 1 d . . .
H43A H -0.2441 0.7997 1.0015 0.081 Uiso 1 1 calc R . .
C44 C -0.2879(6) 0.6145(7) 0.99489(12) 0.0628(17) Uani 1 1 d . . .
H44A H -0.3682 0.6136 1.0068 0.075 Uiso 1 1 calc R . .
C45 C -0.2471(4) 0.5054(5) 0.98092(9) 0.0390(11) Uani 1 1 d . . .
H45A H -0.3009 0.4302 0.9829 0.047 Uiso 1 1 calc R . .
C46 C -0.1700(3) 0.4526(3) 0.90106(8) 0.0195(8) Uani 1 1 d . . .
H46A H -0.2313 0.5067 0.9115 0.023 Uiso 1 1 calc R . .
C47 C -0.0668(7) -0.1683(5) 0.89491(12) 0.0658(16) Uani 1 1 d . . .
H47A H -0.0924 -0.2504 0.9037 0.099 Uiso 1 1 calc R . .
H47B H 0.0333 -0.1653 0.8921 0.099 Uiso 1 1 calc R . .
H47C H -0.1129 -0.1589 0.8759 0.099 Uiso 1 1 calc R . .
C48 C -0.1091(6) -0.0649(5) 0.91432(12) 0.0553(14) Uani 1 1 d . . .
C49 C 0.5102(4) 0.2471(4) 0.86420(9) 0.0325(10) Uani 1 1 d . . .
H49A H 0.5995 0.2866 0.8598 0.049 Uiso 1 1 calc R . .
H49B H 0.5222 0.1548 0.8664 0.049 Uiso 1 1 calc R . .
H49C H 0.4734 0.2827 0.8824 0.049 Uiso 1 1 calc R . .
C50 C 0.4144(4) 0.2727(4) 0.84029(9) 0.0305(9) Uani 1 1 d . . .

loop_
_atom_site_aniso_label
_atom_site_aniso_U_11
_atom_site_aniso_U_22
_atom_site_aniso_U_33
_atom_site_aniso_U_23
_atom_site_aniso_U_13
_atom_site_aniso_U_12
Cu1 0.0261(3) 0.0238(3) 0.0156(3) -0.0017(2) -0.0018(2) 0.0086(2)
Cu2 0.0244(3) 0.0276(3) 0.0158(3) -0.0029(2) -0.0013(2) 0.0074(2)
Cl1 0.0243(5) 0.0363(5) 0.0329(5) -0.0056(4) 0.0070(4) -0.0065(4)
Cl2 0.0273(5) 0.0302(5) 0.0323(5) 0.0021(4) 0.0066(4) 0.0011(4)
O1 0.0224(14) 0.0299(14) 0.0214(13) -0.0007(12) -0.0015(11) 0.0079(12)
O2 0.0290(15) 0.0294(14) 0.0181(13) -0.0008(12) -0.0019(12) 0.0120(13)
O3 0.0338(17) 0.058(2) 0.0329(16) 0.0024(15) -0.0032(14) -0.0187(16)
O4 0.054(2) 0.0353(17) 0.0421(17) 0.0014(15) 0.0228(16) 0.0083(15)
O5 0.0344(17) 0.0368(16) 0.0468(18) 0.0008(15) -0.0100(15) 0.0031(14)
O6 0.0430(19) 0.051(2) 0.060(2) -0.0069(17) 0.0223(17) -0.0210(17)
O7 0.0243(14) 0.0310(15) 0.0564(19) 0.0030(15) 0.0050(15) -0.0070(12)
O8 0.046(2) 0.0388(18) 0.090(3) -0.0067(18) 0.041(2) -0.0138(16)
O9 0.087(3) 0.058(2) 0.054(2) 0.0061(19) -0.025(2) 0.025(2)
O10 0.0441(19) 0.0523(19) 0.0378(17) -0.0069(15) 0.0076(16) -0.0093(17)
N1 0.0172(16) 0.0163(15) 0.0178(15) -0.0043(12) -0.0003(13) -0.0018(13)
N2 0.0171(15) 0.0201(15) 0.0155(14) 0.0000(13) 0.0041(13) -0.0021(13)
N3 0.0172(16) 0.0303(17) 0.0204(16) -0.0020(15) 0.0040(13) 0.0012(15)
N4 0.0207(17) 0.0253(16) 0.0176(15) -0.0054(13) 0.0030(14) -0.0029(14)
N5 0.061(3) 0.073(3) 0.063(3) -0.028(3) 0.009(3) -0.021(3)
N6 0.038(2) 0.043(2) 0.044(2) -0.0084(19) -0.014(2) -0.0068(19)
C1 0.0147(17) 0.0155(17) 0.0203(18) 0.0044(15) 0.0008(15) -0.0026(15)
C2 0.0133(18) 0.0162(17) 0.0235(19) -0.0036(16) 0.0015(16) 0.0000(15)
C3 0.0178(18) 0.0184(18) 0.0243(19) -0.0030(16) 0.0046(16) -0.0040(16)
C4 0.0152(18) 0.023(2) 0.0218(19) 0.0052(16) 0.0029(16) 0.0011(16)
C5 0.0203(19) 0.0164(18) 0.0219(18) -0.0021(15) -0.0008(17) -0.0027(16)
C6 0.0180(18) 0.0150(17) 0.0210(18) -0.0017(16) 0.0010(15) -0.0061(16)
C7 0.025(2) 0.030(2) 0.0249(19) 0.0003(17) -0.0004(18) 0.0114(18)
C8 0.0142(17) 0.0177(17) 0.0172(17) 0.0002(15) 0.0007(15) -0.0029(16)
C9 0.0135(18) 0.0208(18) 0.0174(17) 0.0007(15) 0.0009(15) -0.0017(15)
C10 0.0173(18) 0.0165(17) 0.0182(18) -0.0019(15) -0.0013(16) 0.0058(16)
C11 0.0202(19) 0.0206(18) 0.0189(17) 0.0020(15) -0.0009(16) 0.0038(16)
C12 0.023(2) 0.0210(19) 0.025(2) -0.0056(17) -0.0036(17) 0.0002(17)
C13 0.030(2) 0.027(2) 0.0195(18) -0.0033(16) -0.0074(17) 0.0089(18)
C14 0.026(2) 0.026(2) 0.0183(18) -0.0010(17) 0.0038(16) 0.0039(18)
C15 0.0149(18) 0.0181(17) 0.0225(19) 0.0003(16) 0.0021(15) 0.0017(16)
C16 0.0177(18) 0.0157(18) 0.0153(17) -0.0011(15) 0.0004(15) -0.0015(15)
C17 0.0161(18) 0.0156(17) 0.0149(17) 0.0027(15) -0.0021(15) -0.0001(15)
C18 0.0206(19) 0.0194(18) 0.0242(19) -0.0014(16) -0.0005(16) 0.0000(16)
C19 0.0144(18) 0.027(2) 0.026(2) 0.0005(18) 0.0016(16) -0.0044(16)
C20 0.0212(19) 0.023(2) 0.0193(18) 0.0004(16) 0.0033(15) 0.0061(16)
C21 0.029(2) 0.0157(18) 0.0239(19) -0.0047(16) -0.0028(17) -0.0007(17)
C22 0.0151(18) 0.0200(18) 0.0187(17) 0.0003(15) 0.0021(15) -0.0025(15)
C23 0.0164(18) 0.0164(16) 0.0230(18) 0.0013(17) -0.0001(16) 0.0000(15)
C24 0.0146(18) 0.0199(18) 0.0203(18) 0.0024(16) 0.0032(15) -0.0030(15)
C25 0.0138(18) 0.0198(18) 0.0207(19) 0.0037(16) -0.0019(16) -0.0039(15)
C26 0.0184(19) 0.028(2) 0.0149(17) -0.0012(16) 0.0034(16) 0.0039(17)
C27 0.0183(19) 0.042(2) 0.0200(19) 0.0067(18) -0.0022(17) 0.0030(19)
C28 0.0191(19) 0.028(2) 0.0214(19) 0.0028(16) -0.0036(17) 0.0057(17)
C29 0.0204(19) 0.0217(19) 0.024(2) 0.0011(16) 0.0035(16) 0.0011(16)
C30 0.027(2) 0.040(2) 0.031(2) 0.000(2) -0.0061(19) 0.013(2)
C31 0.0156(19) 0.032(2) 0.0200(18) 0.0006(18) -0.0006(15) -0.0012(18)
C32 0.0170(18) 0.031(2) 0.0171(18) -0.0030(16) 0.0033(16) 0.0009(17)
C33 0.0143(18) 0.046(2) 0.0145(18) -0.0080(18) 0.0012(15) 0.0101(19)
C34 0.0158(19) 0.053(3) 0.023(2) 0.0058(19) 0.0037(17) -0.002(2)
C35 0.020(2) 0.061(3) 0.030(2) 0.011(2) 0.0030(19) -0.001(2)
C36 0.033(2) 0.077(4) 0.015(2) 0.011(2) 0.0061(19) 0.014(3)
C37 0.028(2) 0.075(3) 0.0176(19) -0.009(2) -0.0025(18) 0.013(2)
C38 0.020(2) 0.050(3) 0.022(2) -0.006(2) -0.0003(17) 0.008(2)
C39 0.0157(19) 0.035(2) 0.0167(18) -0.0044(17) -0.0023(15) 0.0026(17)
C40 0.0190(19) 0.038(2) 0.0208(19) -0.0128(18) -0.0086(16) 0.0068(18)
C41 0.028(2) 0.045(3) 0.059(3) -0.016(2) -0.010(2) 0.003(2)
C42 0.060(4) 0.046(3) 0.083(4) -0.029(3) -0.037(3) 0.004(3)
C43 0.079(4) 0.077(4) 0.045(3) -0.037(3) -0.028(3) 0.049(4)
C44 0.058(3) 0.088(5) 0.042(3) -0.026(3) 0.005(3) 0.038(4)
C45 0.031(2) 0.060(3) 0.026(2) -0.006(2) -0.002(2) 0.013(2)
C46 0.0121(17) 0.0226(18) 0.0236(19) -0.0039(18) -0.0019(17) 0.0022(15)
C47 0.078(4) 0.053(3) 0.067(4) 0.000(3) 0.012(3) -0.017(3)
C48 0.060(3) 0.055(3) 0.051(3) 0.000(3) 0.010(3) -0.024(3)
C49 0.027(2) 0.035(2) 0.035(2) -0.0020(19) 0.0012(19) -0.0029(19)
C50 0.031(2) 0.0241(19) 0.037(2) -0.0092(19) 0.008(2) -0.0076(18)

loop_
_geom_bond_atom_site_label_1
_geom_bond_atom_site_label_2
_geom_bond_distance
_geom_bond_site_symmetry_2
_geom_bond_publ_flag
Cu1 N1 1.884(3) . ?
Cu1 N2 1.890(3) . ?
Cu1 O2 1.899(2) . ?
Cu1 O1 1.910(3) . ?
Cu1 O3 2.567(3) . ?
Cu1 N6 3.101(4) . ?
Cu2 N4 1.891(3) . ?
Cu2 O1 1.898(3) . ?
Cu2 N3 1.902(3) . ?
Cu2 O2 1.913(3) . ?
Cu2 O7 2.357(3) . ?
Cu2 N5 3.515(5) . ?
Cl1 O6 1.416(3) . ?
Cl1 O4 1.436(3) . ?
Cl1 O3 1.442(3) . ?
Cl1 O5 1.449(3) . ?
Cl2 O8 1.418(3) . ?
Cl2 O10 1.423(3) . ?
Cl2 O9 1.428(4) . ?
Cl2 O7 1.445(3) . ?
O1 C1 1.315(4) . ?
O2 C25 1.311(4) . ?
N1 C8 1.276(5) . ?
N1 C9 1.482(5) . ?
N2 C23 1.299(5) . ?
N2 C16 1.482(4) . ?
N3 C31 1.274(5) . ?
N3 C32 1.482(5) . ?
N4 C46 1.282(5) . ?
N4 C39 1.488(5) . ?
N5 C48 1.149(7) . ?
N6 C50 1.151(5) . ?
C1 C6 1.421(5) . ?
C1 C2 1.430(5) . ?
C2 C3 1.398(5) . ?
C2 C46 1.451(5) . ?
C3 C4 1.383(5) . ?
C4 C5 1.405(5) . ?
C4 C7 1.513(5) . ?
C5 C6 1.396(5) . ?
C6 C8 1.473(5) . ?
C9 C10 1.530(5) . ?
C9 C16 1.577(5) . ?
C10 C15 1.388(5) . ?
C10 C11 1.388(5) . ?
C11 C12 1.391(5) . ?
C12 C13 1.387(5) . ?
C13 C14 1.389(6) . ?
C14 C15 1.391(5) . ?
C16 C17 1.514(5) . ?
C17 C22 1.385(5) . ?
C17 C18 1.400(5) . ?
C18 C19 1.385(5) . ?
C19 C20 1.381(5) . ?
C20 C21 1.380(5) . ?
C21 C22 1.372(5) . ?
C23 C24 1.448(5) . ?
C24 C29 1.413(5) . ?
C24 C25 1.421(5) . ?
C25 C26 1.418(5) . ?
C26 C27 1.398(5) . ?
C26 C31 1.465(5) . ?
C27 C28 1.398(6) . ?
C28 C29 1.396(5) . ?
C28 C30 1.506(5) . ?
C32 C33 1.530(5) . ?
C32 C39 1.562(5) . ?
C33 C38 1.393(6) . ?
C33 C34 1.393(6) . ?
C34 C35 1.386(6) . ?
C35 C36 1.388(6) . ?
C36 C37 1.381(7) . ?
C37 C38 1.382(6) . ?
C39 C40 1.504(5) . ?
C40 C45 1.383(6) . ?
C40 C41 1.400(6) . ?
C41 C42 1.408(7) . ?
C42 C43 1.386(9) . ?
C43 C44 1.359(9) . ?
C44 C45 1.368(7) . ?
C47 C48 1.459(8) . ?
C49 C50 1.459(6) . ?
